data_7216692
loop_
_publ_author_name
'Chen, Jin-Xiang'
'Zhao, Hai-Qing'
'Li, Huan-Huan'
'Huang, Sheng-Li'
'Ding, Ni-Ni'
'Chen, Wen-Hua'
'Young, David J.'
'Zhang, Wen-Hua'
'Andy Hor, T. S.'

_publ_section_title
;
 Bent tritopic carboxylates for coordination networks: clues to the origin
 of self-penetration
;
_journal_issue 33
_journal_name_full CrystEngComm
_journal_page_first 7722
_journal_paper_doi 10.1039/C4CE00830H
_journal_volume 16
_journal_year 2014
_chemical_formula_moiety 'C90 H60 Cu3 N16 O26, 2(C7.50 H4.50 N0.50 O3)'
_chemical_formula_sum 'C105 H69 Cu3 N17 O32'
_chemical_formula_weight 2271.39
_space_group_IT_number 2
_symmetry_cell_setting triclinic
_symmetry_space_group_name_Hall '-P 1'
_symmetry_space_group_name_H-M 'P -1'
_atom_sites_solution_hydrogens geom
_atom_sites_solution_primary direct
_atom_sites_solution_secondary difmap
_audit_creation_method SHELXL-97
_audit_update_record
;
2013-09-10 # Formatted by publCIF
;
_cell_angle_alpha 70.832(2)
_cell_angle_beta 69.321(2)
_cell_angle_gamma 88.235(2)
_cell_formula_units_Z 1
_cell_length_a 13.9922(13)
_cell_length_b 15.9422(15)
_cell_length_c 16.2434(15)
_cell_measurement_reflns_used 9902
_cell_measurement_temperature 100(2)
_cell_measurement_theta_max 27.04
_cell_measurement_theta_min 2.37
_cell_volume 3187.1(5)
_computing_cell_refinement 'ApexII (Bruker, 2011)'
_computing_data_collection 'ApexII (Bruker, 2011)'
_computing_data_reduction 'ApexII (Bruker, 2011)'
_computing_molecular_graphics 'SHELXL-97 (Sheldrick, 2008)'
_computing_publication_material 'publCIF (Westrip, 2010)'
_computing_structure_refinement 'SHELXL-97 (Sheldrick, 2008)'
_computing_structure_solution 'SHELXS-97 (Sheldrick, 2008)'
_diffrn_ambient_temperature 100(2)
_diffrn_measured_fraction_theta_full 0.995
_diffrn_measured_fraction_theta_max 0.995
_diffrn_measurement_device_type 'Bruker ApexII'
_diffrn_measurement_method 'phi and omega scans'
_diffrn_radiation_monochromator graphite
_diffrn_radiation_source 'fine-focus sealed tube'
_diffrn_radiation_type MoK\a
_diffrn_radiation_wavelength 0.71073
_diffrn_reflns_av_R_equivalents 0.0300
_diffrn_reflns_av_sigmaI/netI 0.0394
_diffrn_reflns_limit_h_max 17
_diffrn_reflns_limit_h_min -17
_diffrn_reflns_limit_k_max 19
_diffrn_reflns_limit_k_min -19
_diffrn_reflns_limit_l_max 20
_diffrn_reflns_limit_l_min -20
_diffrn_reflns_number 40207
_diffrn_reflns_theta_full 26.37
_diffrn_reflns_theta_max 26.37
_diffrn_reflns_theta_min 1.60
_diffrn_standards_decay_% 0
_diffrn_standards_interval_count 0
_diffrn_standards_interval_time 0
_diffrn_standards_number 0
_exptl_absorpt_coefficient_mu 0.570
_exptl_absorpt_correction_T_max 0.8753
_exptl_absorpt_correction_T_min 0.8041
_exptl_absorpt_correction_type multi-scan
_exptl_absorpt_process_details 'SADABS, (Sheldrick 2008)'
_exptl_crystal_colour blue
_exptl_crystal_density_diffrn 1.183
_exptl_crystal_density_method 'not measured'
_exptl_crystal_description prism
_exptl_crystal_F_000 1161
_exptl_crystal_size_max 0.40
_exptl_crystal_size_mid 0.40
_exptl_crystal_size_min 0.24
_platon_squeeze_details
;
;
_refine_diff_density_max 2.263
_refine_diff_density_min -1.174
_refine_diff_density_rms 0.116
_refine_ls_extinction_method none
_refine_ls_goodness_of_fit_ref 1.069
_refine_ls_hydrogen_treatment constr
_refine_ls_matrix_type full
_refine_ls_number_parameters 897
_refine_ls_number_reflns 12969
_refine_ls_number_restraints 96
_refine_ls_restrained_S_all 1.065
_refine_ls_R_factor_all 0.0896
_refine_ls_R_factor_gt 0.0737
_refine_ls_shift/su_max 0.001
_refine_ls_shift/su_mean 0.000
_refine_ls_structure_factor_coef Fsqd
_refine_ls_weighting_details 'calc w=1/[\s^2^(Fo^2^)+(0.1408P)^2^+4.2240P] where P=(Fo^2^+2Fc^2^)/3'
_refine_ls_weighting_scheme calc
_refine_ls_wR_factor_gt 0.2108
_refine_ls_wR_factor_ref 0.2254
_reflns_number_gt 10041
_reflns_number_total 12969
_reflns_threshold_expression >2sigma(I)
_cod_data_source_file c4ce00830h2.cif
_cod_data_source_block Cpx3
_cod_depositor_comments 'Adding full bibliography for 7216690--7216693.cif.'
_cod_original_sg_symbol_H-M P-1
_cod_database_code 7216692

loop_
_symmetry_equiv_pos_as_xyz
'x, y, z'
'-x, -y, -z'

loop_
_atom_site_label
_atom_site_type_symbol
_atom_site_fract_x
_atom_site_fract_y
_atom_site_fract_z
_atom_site_U_iso_or_equiv
_atom_site_adp_type
_atom_site_occupancy
_atom_site_symmetry_multiplicity
_atom_site_calc_flag
_atom_site_refinement_flags
_atom_site_disorder_assembly
_atom_site_disorder_group
Cu1 Cu 0.82167(3) -1.37385(3) 0.86306(3) 0.02199(15) Uani 1 1 d . . .
Cu2 Cu 0.5000 -1.0000 1.5000 0.01985(17) Uani 1 2 d S . .
O1 O 0.96406(18) -1.35580(17) 0.85419(17) 0.0199(5) Uani 1 1 d . A .
O1W O 0.3345(6) -1.0159(3) 1.5013(4) 0.113(2) Uani 1 1 d . . .
O2 O 0.9746(2) -1.20722(18) 0.79325(18) 0.0246(6) Uani 1 1 d . A .
O3 O 1.17822(19) -1.49241(17) 1.0420(2) 0.0256(6) Uani 1 1 d . . .
O4 O 1.3397(2) -1.4284(2) 0.9793(2) 0.0338(7) Uani 1 1 d . A .
O5 O 1.0900(3) -0.9174(2) 1.1320(2) 0.0391(7) Uani 1 1 d . . .
O6 O 1.0235(2) -0.8402(2) 1.0256(2) 0.0367(7) Uani 1 1 d . . .
O7 O 0.4904(3) -1.10913(17) 1.60472(18) 0.0325(7) Uani 1 1 d . . .
O8 O 0.3384(2) -1.18035(19) 1.6387(2) 0.0327(6) Uani 1 1 d . . .
O9 O 0.7309(4) -1.2503(3) 1.7509(3) 0.099(2) Uani 1 1 d . . .
O10 O 0.68106(19) -1.38481(18) 1.86091(17) 0.0246(6) Uani 1 1 d . . .
O11 O 0.5736(3) -1.6771(2) 1.4767(2) 0.0453(8) Uani 1 1 d . . .
O12 O 0.6916(3) -1.7037(3) 1.5452(3) 0.0666(12) Uani 1 1 d . . .
N1 N 0.8698(8) -1.3830(7) 0.7381(7) 0.018(2) Uani 0.449(11) 1 d P A 1
N2 N 1.0011(6) -1.4311(7) 0.4837(5) 0.031(2) Uani 0.449(11) 1 d P A 1
C1 C 0.8456(8) -1.4621(9) 0.7349(7) 0.022(2) Uani 0.449(11) 1 d P A 1
H1 H 0.8001 -1.5053 0.7901 0.026 Uiso 0.449(11) 1 calc PR A 1
C2 C 0.8857(8) -1.4833(8) 0.6521(7) 0.026(2) Uani 0.449(11) 1 d P A 1
H2 H 0.8675 -1.5397 0.6509 0.032 Uiso 0.449(11) 1 calc PR A 1
C3 C 0.9516(7) -1.4202(8) 0.5735(6) 0.024(2) Uani 0.449(11) 1 d P A 1
C4 C 0.9761(7) -1.3375(7) 0.5760(6) 0.023(2) Uani 0.449(11) 1 d P A 1
H4 H 1.0203 -1.2929 0.5211 0.028 Uiso 0.449(11) 1 calc PR A 1
C5 C 0.9342(7) -1.3208(8) 0.6616(6) 0.020(2) Uani 0.449(11) 1 d P A 1
H5 H 0.9518 -1.2651 0.6648 0.024 Uiso 0.449(11) 1 calc PR A 1
N1A N 0.8817(6) -1.4235(7) 0.7538(6) 0.0201(17) Uani 0.551(11) 1 d P A 2
N2A N 1.0201(6) -1.4926(7) 0.5111(6) 0.042(2) Uani 0.551(11) 1 d P . 2
C1A C 0.8548(8) -1.5042(8) 0.7550(7) 0.030(2) Uani 0.551(11) 1 d P A 2
H1A H 0.8050 -1.5433 0.8106 0.036 Uiso 0.551(11) 1 calc PR A 2
C2A C 0.8962(7) -1.5330(8) 0.6791(6) 0.032(2) Uani 0.551(11) 1 d P A 2
H2A H 0.8750 -1.5902 0.6818 0.039 Uiso 0.551(11) 1 calc PR A 2
C3A C 0.9698(6) -1.4753(7) 0.5989(6) 0.032(2) Uani 0.551(11) 1 d P A 2
C4A C 0.9969(7) -1.3933(7) 0.5960(6) 0.035(2) Uani 0.551(11) 1 d P A 2
H4A H 1.0447 -1.3523 0.5404 0.042 Uiso 0.551(11) 1 calc PR A 2
C5A C 0.9534(6) -1.3702(8) 0.6761(6) 0.029(2) Uani 0.551(11) 1 d P A 2
H5A H 0.9758 -1.3142 0.6753 0.035 Uiso 0.551(11) 1 calc PR A 2
N3 N 0.7737(2) -1.31906(19) 0.9635(2) 0.0181(6) Uani 1 1 d . A .
N4 N 0.6827(7) -1.2235(7) 1.1950(7) 0.0204(19) Uani 0.532(8) 1 d PU A 1
N5 N 0.6069(5) -1.1797(4) 1.2025(5) 0.0225(15) Uani 0.532(8) 1 d PU A 1
N6 N 0.5242(7) -1.0662(6) 1.4138(6) 0.0170(17) Uani 0.532(8) 1 d PU A 1
C11 C 0.5802(9) -1.1458(7) 1.2782(7) 0.021(2) Uani 0.532(8) 1 d PU A 1
C12 C 0.6277(7) -1.1657(5) 1.3436(6) 0.0209(16) Uani 0.532(8) 1 d PU A 1
H12 H 0.6808 -1.2044 1.3422 0.025 Uiso 0.532(8) 1 calc PR A 1
C13 C 0.5922(7) -1.1248(7) 1.4118(6) 0.0225(15) Uani 0.532(8) 1 d PU A 1
H13 H 0.6194 -1.1407 1.4602 0.027 Uiso 0.532(8) 1 calc PR A 1
C14 C 0.4794(8) -1.0478(5) 1.3494(6) 0.0242(17) Uani 0.532(8) 1 d PU A 1
H14 H 0.4290 -1.0064 1.3505 0.029 Uiso 0.532(8) 1 calc PR A 1
C15 C 0.5054(8) -1.0881(5) 1.2817(5) 0.0271(18) Uani 0.532(8) 1 d PU A 1
H15 H 0.4716 -1.0758 1.2381 0.032 Uiso 0.532(8) 1 calc PR A 1
N4A N 0.6569(6) -1.1937(5) 1.1587(6) 0.0208(18) Uani 0.468(8) 1 d PU A 2
N5A N 0.6870(8) -1.2188(7) 1.2267(7) 0.021(2) Uani 0.468(8) 1 d PU A 2
N6A N 0.5649(7) -1.0750(7) 1.4110(7) 0.013(2) Uani 0.468(8) 1 d PU A 2
C11A C 0.6410(7) -1.1681(5) 1.2887(6) 0.0183(18) Uani 0.468(8) 1 d PU A 2
C12A C 0.6769(8) -1.1779(6) 1.3603(6) 0.0247(19) Uani 0.468(8) 1 d PU A 2
H12A H 0.7286 -1.2164 1.3684 0.030 Uiso 0.468(8) 1 calc PR A 2
C13A C 0.6352(8) -1.1299(7) 1.4197(6) 0.0225(15) Uani 0.468(8) 1 d PU A 2
H13A H 0.6589 -1.1371 1.4694 0.027 Uiso 0.468(8) 1 calc PR A 2
C14A C 0.5288(8) -1.0662(6) 1.3425(6) 0.0180(18) Uani 0.468(8) 1 d PU A 2
H14A H 0.4767 -1.0276 1.3369 0.022 Uiso 0.468(8) 1 calc PR A 2
C15A C 0.5650(9) -1.1115(8) 1.2795(8) 0.017(2) Uani 0.468(8) 1 d PU A 2
H15A H 0.5386 -1.1040 1.2314 0.020 Uiso 0.468(8) 1 calc PR A 2
N7 N 1.2392(2) -1.1916(2) 0.8499(2) 0.0220(6) Uani 1 1 d . A .
N8 N 0.4424(2) -1.41521(19) 1.7760(2) 0.0184(6) Uani 1 1 d . A .
C6 C 0.8077(3) -1.3457(2) 1.0354(2) 0.0174(7) Uani 1 1 d . . .
H6 H 0.8552 -1.3895 1.0362 0.021 Uiso 1 1 calc R A .
C7 C 0.7757(3) -1.3115(3) 1.1081(3) 0.0259(8) Uani 1 1 d . A .
H7 H 0.8003 -1.3321 1.1582 0.031 Uiso 1 1 calc R . .
C8 C 0.7079(3) -1.2473(3) 1.1062(3) 0.0348(11) Uani 1 1 d . . .
C9 C 0.6744(3) -1.2168(3) 1.0306(4) 0.0461(13) Uani 1 1 d . A .
H9 H 0.6289 -1.1714 1.0271 0.055 Uiso 1 1 calc R . .
C10 C 0.7094(3) -1.2546(3) 0.9615(3) 0.0327(9) Uani 1 1 d . . .
H10 H 0.6871 -1.2341 0.9100 0.039 Uiso 1 1 calc R A .
C16 C 1.0057(3) -1.2778(2) 0.8304(2) 0.0192(7) Uani 1 1 d . . .
C17 C 1.1004(3) -1.2754(2) 0.8538(2) 0.0195(7) Uani 1 1 d . A .
C18 C 1.1284(3) -1.3523(2) 0.9080(3) 0.0203(7) Uani 1 1 d . . .
H18 H 1.0896 -1.4080 0.9283 0.024 Uiso 1 1 calc R A .
C19 C 1.2138(3) -1.3474(3) 0.9325(3) 0.0229(8) Uani 1 1 d . A .
C20 C 1.2680(3) -1.2651(2) 0.9025(3) 0.0218(7) Uani 1 1 d . . .
H20 H 1.3258 -1.2603 0.9190 0.026 Uiso 1 1 calc R A .
C21 C 1.1575(3) -1.1948(2) 0.8248(2) 0.0202(7) Uani 1 1 d . . .
H21 H 1.1394 -1.1420 0.7874 0.024 Uiso 1 1 calc R A .
C22 C 1.2476(3) -1.4293(2) 0.9901(3) 0.0237(8) Uani 1 1 d . . .
C23 C 1.2974(3) -1.1023(2) 0.8192(3) 0.0250(8) Uani 1 1 d . . .
H23A H 1.3071 -1.0690 0.7531 0.030 Uiso 1 1 calc R A .
H23B H 1.3660 -1.1108 0.8237 0.030 Uiso 1 1 calc R . .
C24 C 1.2391(3) -1.0489(2) 0.8802(3) 0.0229(7) Uani 1 1 d . A .
C25 C 1.1748(3) -0.9884(3) 0.8522(3) 0.0251(8) Uani 1 1 d . . .
H25 H 1.1667 -0.9797 0.7944 0.030 Uiso 1 1 calc R A .
C26 C 1.1215(3) -0.9398(2) 0.9086(3) 0.0258(8) Uani 1 1 d . A .
H26 H 1.0772 -0.8980 0.8892 0.031 Uiso 1 1 calc R . .
C27 C 1.1332(3) -0.9525(2) 0.9938(3) 0.0249(8) Uani 1 1 d . . .
C28 C 1.1983(3) -1.0134(3) 1.0220(3) 0.0319(9) Uani 1 1 d . A .
H28 H 1.2064 -1.0223 1.0798 0.038 Uiso 1 1 calc R . .
C29 C 1.2514(3) -1.0611(3) 0.9651(3) 0.0280(8) Uani 1 1 d . . .
H29 H 1.2965 -1.1024 0.9839 0.034 Uiso 1 1 calc R A .
C30 C 1.0766(3) -0.8980(3) 1.0509(3) 0.0284(9) Uani 1 1 d . A .
C31 C 0.4255(3) -1.1767(2) 1.6406(2) 0.0251(8) Uani 1 1 d . . .
C32 C 0.4623(3) -1.2599(2) 1.6952(2) 0.0230(8) Uani 1 1 d . A .
C33 C 0.5479(3) -1.2522(3) 1.7167(3) 0.0299(9) Uani 1 1 d . . .
H33 H 0.5858 -1.1958 1.6945 0.036 Uiso 1 1 calc R A .
C34 C 0.5786(3) -1.3270(3) 1.7706(3) 0.0297(9) Uani 1 1 d . A .
C35 C 0.5238(3) -1.4082(3) 1.8005(2) 0.0233(8) Uani 1 1 d . . .
H35 H 0.5433 -1.4597 1.8385 0.028 Uiso 1 1 calc R A .
C36 C 0.4099(3) -1.3429(2) 1.7248(2) 0.0198(7) Uani 1 1 d . . .
H36 H 0.3516 -1.3491 1.7094 0.024 Uiso 1 1 calc R A .
C37 C 0.6726(4) -1.3188(3) 1.7939(3) 0.0437(13) Uani 1 1 d . . .
C38 C 0.3870(3) -1.5053(2) 1.8066(2) 0.0203(7) Uani 1 1 d . . .
H38A H 0.3158 -1.4988 1.8084 0.024 Uiso 1 1 calc R A .
H38B H 0.3840 -1.5406 1.8704 0.024 Uiso 1 1 calc R . .
C39 C 0.4418(3) -1.5536(2) 1.7397(2) 0.0214(7) Uani 1 1 d . A .
C40 C 0.5242(3) -1.6004(3) 1.7501(3) 0.0271(8) Uani 1 1 d . . .
H40 H 0.5443 -1.6051 1.8014 0.033 Uiso 1 1 calc R A .
C41 C 0.5774(3) -1.6406(3) 1.6852(3) 0.0311(9) Uani 1 1 d . A .
H41 H 0.6349 -1.6716 1.6913 0.037 Uiso 1 1 calc R . .
C42 C 0.5461(3) -1.6352(3) 1.6112(3) 0.0314(9) Uani 1 1 d . . .
C43 C 0.4605(3) -1.5916(3) 1.6038(3) 0.0339(9) Uani 1 1 d . A .
H43 H 0.4371 -1.5907 1.5553 0.041 Uiso 1 1 calc R . .
C44 C 0.4092(3) -1.5495(3) 1.6665(3) 0.0287(8) Uani 1 1 d . . .
H44 H 0.3522 -1.5179 1.6600 0.034 Uiso 1 1 calc R A .
C45 C 0.6029(4) -1.6740(3) 1.5373(3) 0.0400(10) Uani 1 1 d . A .
O13 O 1.0747(4) -1.1095(3) 0.5656(3) 0.0203(10) Uani 0.50 1 d P B -1
O14 O 1.1696(4) -1.0614(4) 0.6331(3) 0.0279(12) Uani 0.50 1 d P B -1
O15 O 1.1023(4) -0.7708(5) 0.6939(5) 0.0459(17) Uani 0.50 1 d P B -1
O16 O 0.9344(5) -0.7599(4) 0.7630(4) 0.0362(14) Uani 0.50 1 d P B -1
O17 O 0.4519(5) -0.9563(5) 1.0648(4) 0.0450(17) Uani 0.50 1 d P B -1
O18 O 0.4285(5) -1.1007(6) 1.0772(4) 0.0521(19) Uani 0.50 1 d P B -1
N9 N 0.8587(4) -0.9324(4) 0.6505(4) 0.0203(12) Uani 0.50 1 d P B -1
C46 C 1.0940(5) -1.0591(5) 0.6075(5) 0.0226(15) Uani 0.50 1 d P B -1
C47 C 1.0216(5) -0.9889(5) 0.6292(4) 0.0201(14) Uani 0.50 1 d P B -1
C48 C 1.0511(5) -0.9221(5) 0.6544(5) 0.0223(15) Uani 0.50 1 d P B -1
H48 H 1.1185 -0.9172 0.6546 0.027 Uiso 0.50 1 calc PR B -1
C49 C 0.9831(6) -0.8626(5) 0.6791(5) 0.0297(17) Uani 0.50 1 d P B -1
C50 C 0.8885(6) -0.8692(5) 0.6768(5) 0.0254(16) Uani 0.50 1 d P B -1
H50 H 0.8416 -0.8282 0.6941 0.031 Uiso 0.50 1 calc PR B -1
C51 C 0.9233(6) -0.9935(5) 0.6259(5) 0.0218(15) Uani 0.50 1 d P B -1
H51 H 0.9021 -1.0379 0.6071 0.026 Uiso 0.50 1 calc PR B -1
C52 C 1.0090(6) -0.7906(6) 0.7142(5) 0.0294(17) Uani 0.50 1 d P B -1
C53 C 0.7567(6) -0.9393(6) 0.6478(5) 0.0331(19) Uani 0.50 1 d P B -1
H53A H 0.7502 -0.9881 0.6245 0.040 Uiso 0.50 1 calc PR B -1
H53B H 0.7456 -0.8829 0.6045 0.040 Uiso 0.50 1 calc PR B -1
C54 C 0.6741(4) -0.9584(3) 0.7480(3) 0.0271(7) Uani 0.50 1 d PG B -1
C55 C 0.6455(4) -0.8908(2) 0.7858(3) 0.0271(7) Uani 0.50 1 d PG B -1
H55 H 0.6724 -0.8308 0.7488 0.032 Uiso 0.50 1 calc PR B -1
C56 C 0.5776(4) -0.9110(3) 0.8775(3) 0.0271(7) Uani 0.50 1 d PG B -1
H56 H 0.5580 -0.8648 0.9033 0.032 Uiso 0.50 1 calc PR B -1
C57 C 0.5382(4) -0.9988(4) 0.9315(3) 0.0271(7) Uani 0.50 1 d PG B -1
C58 C 0.5668(4) -1.0664(3) 0.8938(4) 0.0271(7) Uani 0.50 1 d PG B -1
H58 H 0.5399 -1.1264 0.9307 0.032 Uiso 0.50 1 calc PR B -1
C59 C 0.6348(4) -1.0462(3) 0.8020(4) 0.0271(7) Uani 0.50 1 d PG B -1
H59 H 0.6543 -1.0924 0.7762 0.032 Uiso 0.50 1 calc PR B -1
C60 C 0.4676(7) -1.0206(7) 1.0331(6) 0.036(2) Uani 0.50 1 d P B -1

loop_
_atom_site_aniso_label
_atom_site_aniso_U_11
_atom_site_aniso_U_22
_atom_site_aniso_U_33
_atom_site_aniso_U_23
_atom_site_aniso_U_13
_atom_site_aniso_U_12
Cu1 0.0143(2) 0.0412(3) 0.0120(2) -0.01216(19) -0.00304(16) -0.00470(18)
Cu2 0.0331(4) 0.0154(3) 0.0101(3) -0.0025(2) -0.0080(2) -0.0046(2)
O1 0.0163(11) 0.0269(14) 0.0183(12) -0.0126(10) -0.0036(10) -0.0004(10)
O1W 0.244(8) 0.041(2) 0.122(4) -0.027(3) -0.145(5) 0.025(3)
O2 0.0270(13) 0.0284(14) 0.0219(13) -0.0100(11) -0.0113(11) 0.0014(11)
O3 0.0166(12) 0.0208(13) 0.0426(16) -0.0161(12) -0.0098(11) 0.0043(10)
O4 0.0181(13) 0.0338(16) 0.0468(18) -0.0093(13) -0.0128(12) 0.0010(11)
O5 0.0517(19) 0.0342(17) 0.0290(15) -0.0173(13) -0.0059(14) 0.0046(14)
O6 0.0319(15) 0.0333(17) 0.0424(17) -0.0208(14) -0.0033(13) 0.0039(13)
O7 0.066(2) 0.0153(13) 0.0179(13) 0.0005(10) -0.0219(13) -0.0071(13)
O8 0.0374(16) 0.0237(14) 0.0319(15) -0.0042(12) -0.0116(13) 0.0073(12)
O9 0.098(3) 0.106(3) 0.064(3) 0.061(2) -0.070(3) -0.085(3)
O10 0.0210(12) 0.0354(15) 0.0176(12) -0.0045(11) -0.0106(10) -0.0042(11)
O11 0.058(2) 0.054(2) 0.0313(16) -0.0220(15) -0.0174(16) 0.0076(17)
O12 0.049(2) 0.116(4) 0.063(2) -0.063(3) -0.0235(19) 0.023(2)
N1 0.021(4) 0.019(5) 0.019(4) -0.011(4) -0.007(3) 0.001(4)
N2 0.042(5) 0.029(5) 0.022(4) -0.017(4) -0.004(3) 0.000(4)
C1 0.026(5) 0.021(6) 0.013(5) -0.007(5) 0.000(4) 0.001(5)
C2 0.045(6) 0.015(5) 0.025(5) -0.015(4) -0.013(4) 0.006(4)
C3 0.019(4) 0.039(7) 0.019(4) -0.018(4) -0.005(3) 0.007(4)
C4 0.031(5) 0.024(5) 0.016(4) -0.010(4) -0.006(3) -0.001(4)
C5 0.018(4) 0.027(6) 0.011(4) -0.005(4) -0.002(3) -0.003(4)
N1A 0.018(3) 0.032(5) 0.018(4) -0.017(4) -0.007(3) 0.003(4)
N2A 0.035(5) 0.053(6) 0.042(5) -0.029(4) -0.008(3) 0.001(4)
C1A 0.041(5) 0.031(6) 0.025(5) -0.015(4) -0.015(4) 0.002(5)
C2A 0.044(5) 0.031(5) 0.025(4) -0.017(4) -0.012(3) 0.007(4)
C3A 0.040(5) 0.042(5) 0.029(4) -0.024(4) -0.019(4) 0.020(4)
C4A 0.041(5) 0.042(6) 0.020(4) -0.014(4) -0.004(3) 0.002(4)
C5A 0.025(4) 0.043(6) 0.021(4) -0.018(4) -0.003(3) -0.003(4)
N3 0.0161(13) 0.0170(14) 0.0197(14) -0.0049(11) -0.0057(12) -0.0014(11)
N4 0.022(3) 0.028(4) 0.015(4) -0.010(4) -0.007(4) -0.001(3)
N5 0.023(3) 0.031(3) 0.017(3) -0.017(2) -0.004(3) 0.008(2)
N6 0.020(4) 0.015(3) 0.014(3) -0.004(2) -0.004(3) 0.002(3)
C11 0.027(5) 0.020(5) 0.017(3) -0.012(4) -0.006(3) 0.001(4)
C12 0.025(4) 0.022(4) 0.019(4) -0.008(3) -0.011(3) 0.005(3)
C13 0.030(4) 0.023(2) 0.016(2) -0.0094(19) -0.009(3) 0.011(4)
C14 0.029(4) 0.028(4) 0.024(4) -0.013(3) -0.016(3) 0.009(3)
C15 0.034(4) 0.036(4) 0.020(3) -0.014(3) -0.016(3) 0.011(3)
N4A 0.019(4) 0.024(4) 0.019(4) -0.013(3) -0.001(3) -0.001(3)
N5A 0.018(4) 0.021(4) 0.022(5) -0.011(4) -0.002(4) 0.001(3)
N6A 0.017(4) 0.014(4) 0.011(3) -0.009(3) -0.003(4) 0.004(4)
C11A 0.022(4) 0.019(4) 0.012(4) -0.009(3) -0.001(3) -0.001(3)
C12A 0.024(4) 0.029(4) 0.021(4) -0.011(3) -0.007(3) 0.008(3)
C13A 0.030(4) 0.023(2) 0.016(2) -0.0094(19) -0.009(3) 0.011(4)
C14A 0.016(4) 0.019(4) 0.021(4) -0.009(3) -0.007(3) 0.000(3)
C15A 0.010(5) 0.024(5) 0.020(4) -0.016(4) -0.002(3) 0.003(4)
N7 0.0163(14) 0.0203(16) 0.0315(17) -0.0153(13) -0.0050(13) 0.0011(12)
N8 0.0213(14) 0.0148(14) 0.0171(14) -0.0005(11) -0.0088(12) -0.0015(11)
C6 0.0189(16) 0.0182(17) 0.0153(15) -0.0075(13) -0.0047(13) -0.0001(13)
C7 0.0270(19) 0.028(2) 0.0178(17) -0.0131(15) 0.0039(15) -0.0095(15)
C8 0.0167(18) 0.034(2) 0.050(3) -0.034(2) 0.0101(17) -0.0065(16)
C9 0.024(2) 0.033(2) 0.094(4) -0.041(3) -0.021(2) 0.0140(18)
C10 0.026(2) 0.025(2) 0.055(3) -0.0136(19) -0.024(2) 0.0057(16)
C16 0.0166(16) 0.029(2) 0.0109(15) -0.0099(14) -0.0006(13) -0.0020(14)
C17 0.0167(16) 0.0246(18) 0.0192(16) -0.0154(14) -0.0015(13) 0.0008(14)
C18 0.0148(16) 0.0221(18) 0.0270(18) -0.0157(15) -0.0042(14) 0.0010(13)
C19 0.0164(16) 0.0256(19) 0.032(2) -0.0173(16) -0.0082(15) 0.0037(14)
C20 0.0149(16) 0.0238(19) 0.033(2) -0.0180(16) -0.0090(15) 0.0051(14)
C21 0.0175(16) 0.0243(18) 0.0218(17) -0.0149(14) -0.0043(14) 0.0032(14)
C22 0.0201(17) 0.0220(19) 0.036(2) -0.0177(16) -0.0120(16) 0.0053(14)
C23 0.0193(17) 0.0191(18) 0.038(2) -0.0147(16) -0.0077(16) -0.0005(14)
C24 0.0203(17) 0.0152(17) 0.033(2) -0.0116(15) -0.0069(15) 0.0017(13)
C25 0.0258(18) 0.0238(19) 0.0262(19) -0.0089(15) -0.0096(16) 0.0024(15)
C26 0.0241(18) 0.0191(18) 0.0273(19) -0.0055(15) -0.0034(15) 0.0015(14)
C27 0.0259(19) 0.0152(17) 0.0271(19) -0.0074(14) -0.0014(15) -0.0059(14)
C28 0.039(2) 0.030(2) 0.034(2) -0.0146(17) -0.0178(19) 0.0041(18)
C29 0.034(2) 0.0199(19) 0.038(2) -0.0134(16) -0.0194(18) 0.0088(16)
C30 0.0250(19) 0.0196(19) 0.031(2) -0.0098(16) 0.0026(16) -0.0069(15)
C31 0.045(2) 0.0192(18) 0.0106(15) -0.0056(13) -0.0092(16) 0.0017(16)
C32 0.037(2) 0.0183(18) 0.0124(15) -0.0009(13) -0.0108(15) -0.0050(15)
C33 0.046(2) 0.0222(19) 0.0180(17) 0.0022(14) -0.0143(17) -0.0154(17)
C34 0.038(2) 0.032(2) 0.0180(17) 0.0035(15) -0.0185(16) -0.0125(17)
C35 0.0257(18) 0.0262(19) 0.0137(16) 0.0028(14) -0.0105(14) -0.0050(15)
C36 0.0256(18) 0.0192(17) 0.0166(16) -0.0043(13) -0.0115(14) 0.0021(14)
C37 0.050(3) 0.050(3) 0.023(2) 0.0159(19) -0.027(2) -0.032(2)
C38 0.0217(17) 0.0154(17) 0.0223(17) -0.0003(13) -0.0112(14) -0.0048(13)
C39 0.0258(18) 0.0168(17) 0.0178(16) -0.0004(13) -0.0076(14) -0.0066(14)
C40 0.032(2) 0.028(2) 0.0237(18) -0.0079(15) -0.0125(16) -0.0011(16)
C41 0.032(2) 0.032(2) 0.031(2) -0.0124(17) -0.0113(17) 0.0054(17)
C42 0.039(2) 0.031(2) 0.0235(19) -0.0108(16) -0.0074(17) -0.0074(17)
C43 0.046(2) 0.032(2) 0.0247(19) -0.0054(17) -0.0180(19) -0.0063(19)
C44 0.038(2) 0.0234(19) 0.0269(19) -0.0035(15) -0.0177(18) -0.0029(16)
C45 0.037(2) 0.047(3) 0.034(2) -0.016(2) -0.008(2) -0.002(2)
O13 0.016(2) 0.027(3) 0.010(2) 0.0033(19) -0.0044(18) 0.0026(19)
O14 0.023(3) 0.033(3) 0.018(2) 0.001(2) -0.006(2) 0.000(2)
O15 0.023(3) 0.078(5) 0.046(4) -0.033(4) -0.010(3) -0.006(3)
O16 0.034(3) 0.046(4) 0.039(3) -0.027(3) -0.014(3) 0.011(3)
O17 0.053(4) 0.060(5) 0.024(3) -0.020(3) -0.012(3) 0.024(4)
O18 0.046(4) 0.085(6) 0.021(3) -0.008(4) -0.015(3) -0.002(4)
N9 0.015(3) 0.029(3) 0.015(3) -0.005(2) -0.006(2) 0.008(2)
C46 0.019(3) 0.026(4) 0.011(3) 0.001(3) 0.001(3) 0.002(3)
C47 0.021(3) 0.025(4) 0.010(3) -0.003(3) -0.004(3) 0.006(3)
C48 0.019(3) 0.034(4) 0.015(3) -0.008(3) -0.008(3) 0.004(3)
C49 0.035(4) 0.024(4) 0.023(4) -0.008(3) -0.001(3) 0.007(3)
C50 0.032(4) 0.027(4) 0.019(3) -0.012(3) -0.009(3) 0.011(3)
C51 0.028(4) 0.024(4) 0.011(3) -0.001(3) -0.008(3) 0.001(3)
C52 0.023(4) 0.045(5) 0.022(4) -0.016(3) -0.006(3) 0.003(3)
C53 0.034(4) 0.040(5) 0.021(4) 0.004(3) -0.016(3) -0.019(4)
C54 0.0267(16) 0.0287(17) 0.0307(18) -0.0127(15) -0.0143(14) 0.0079(13)
C55 0.0267(16) 0.0287(17) 0.0307(18) -0.0127(15) -0.0143(14) 0.0079(13)
C56 0.0267(16) 0.0287(17) 0.0307(18) -0.0127(15) -0.0143(14) 0.0079(13)
C57 0.0267(16) 0.0287(17) 0.0307(18) -0.0127(15) -0.0143(14) 0.0079(13)
C58 0.0267(16) 0.0287(17) 0.0307(18) -0.0127(15) -0.0143(14) 0.0079(13)
C59 0.0267(16) 0.0287(17) 0.0307(18) -0.0127(15) -0.0143(14) 0.0079(13)
C60 0.030(4) 0.052(6) 0.026(4) -0.013(4) -0.014(3) 0.016(4)

loop_
_atom_type_symbol
_atom_type_description
_atom_type_scat_dispersion_real
_atom_type_scat_dispersion_imag
_atom_type_scat_source
C C 0.0033 0.0016 'International Tables Vol C Tables 4.2.6.8 and 6.1.1.4'
H H 0.0000 0.0000 'International Tables Vol C Tables 4.2.6.8 and 6.1.1.4'
N N 0.0061 0.0033 'International Tables Vol C Tables 4.2.6.8 and 6.1.1.4'
O O 0.0106 0.0060 'International Tables Vol C Tables 4.2.6.8 and 6.1.1.4'
Cu Cu 0.3201 1.2651 'International Tables Vol C Tables 4.2.6.8 and 6.1.1.4'

loop_
_geom_angle_atom_site_label_1
_geom_angle_atom_site_label_2
_geom_angle_atom_site_label_3
_geom_angle
_geom_angle_site_symmetry_1
_geom_angle_site_symmetry_3
N1 Cu1 O1 90.9(3) . .
N1 Cu1 O10 85.6(3) . 1_554
O1 Cu1 O10 175.11(10) . 1_554
N1 Cu1 N3 159.5(3) . .
O1 Cu1 N3 89.67(11) . .
O10 Cu1 N3 92.42(11) 1_554 .
N1 Cu1 N1A 18.3(2) . .
O1 Cu1 N1A 86.7(2) . .
O10 Cu1 N1A 91.0(2) 1_554 .
N3 Cu1 N1A 175.5(3) . .
N1 Cu1 O3 105.6(3) . 2_727
O1 Cu1 O3 85.09(10) . 2_727
O10 Cu1 O3 99.13(10) 1_554 2_727
N3 Cu1 O3 94.83(11) . 2_727
N1A Cu1 O3 87.5(3) . 2_727
N6 Cu2 N6 179.998(2) 2_638 .
N6 Cu2 O7 88.1(3) 2_638 .
N6 Cu2 O7 91.9(3) . .
N6 Cu2 O7 91.9(3) 2_638 2_638
N6 Cu2 O7 88.1(3) . 2_638
O7 Cu2 O7 179.997(2) . 2_638
N6 Cu2 N6A 15.4(3) 2_638 2_638
N6 Cu2 N6A 164.6(3) . 2_638
O7 Cu2 N6A 93.2(3) . 2_638
O7 Cu2 N6A 86.8(3) 2_638 2_638
N6 Cu2 N6A 164.6(3) 2_638 .
N6 Cu2 N6A 15.4(3) . .
O7 Cu2 N6A 86.8(3) . .
O7 Cu2 N6A 93.2(3) 2_638 .
N6A Cu2 N6A 180.0(4) 2_638 .
N6 Cu2 O1W 99.9(3) 2_638 .
N6 Cu2 O1W 80.1(3) . .
O7 Cu2 O1W 97.98(15) . .
O7 Cu2 O1W 82.02(15) 2_638 .
N6A Cu2 O1W 84.8(3) 2_638 .
N6A Cu2 O1W 95.2(3) . .
N6 Cu2 O1W 80.1(3) 2_638 2_638
N6 Cu2 O1W 99.9(3) . 2_638
O7 Cu2 O1W 82.02(15) . 2_638
O7 Cu2 O1W 97.98(15) 2_638 2_638
N6A Cu2 O1W 95.2(3) 2_638 2_638
N6A Cu2 O1W 84.8(3) . 2_638
O1W Cu2 O1W 179.999(2) . 2_638
C16 O1 Cu1 120.3(2) . .
C22 O3 Cu1 133.0(2) . 2_727
C31 O7 Cu2 128.2(3) . .
C37 O10 Cu1 109.1(2) . 1_556
C1 N1 C5 120.4(9) . .
C1 N1 Cu1 115.1(7) . .
C5 N1 Cu1 123.9(7) . .
N1 C1 C2 122.0(10) . .
N1 C1 H1 119.0 . .
C2 C1 H1 119.0 . .
C3 C2 C1 118.1(9) . .
C3 C2 H2 120.9 . .
C1 C2 H2 120.9 . .
C2 C3 C4 120.3(8) . .
C2 C3 N2 125.5(9) . .
C4 C3 N2 114.2(8) . .
C3 C4 C5 118.9(8) . .
C3 C4 H4 120.6 . .
C5 C4 H4 120.6 . .
N1 C5 C4 120.3(9) . .
N1 C5 H5 119.8 . .
C4 C5 H5 119.8 . .
C5A N1A C1A 117.7(8) . .
C5A N1A Cu1 116.6(7) . .
C1A N1A Cu1 125.7(7) . .
N2A N2A C3A 114.9(13) 2_726 .
N1A C1A C2A 123.1(9) . .
N1A C1A H1A 118.4 . .
C2A C1A H1A 118.4 . .
C1A C2A C3A 117.7(9) . .
C1A C2A H2A 121.2 . .
C3A C2A H2A 121.2 . .
C4A C3A C2A 120.0(7) . .
C4A C3A N2A 114.2(8) . .
C2A C3A N2A 125.7(8) . .
C3A C4A C5A 118.7(8) . .
C3A C4A H4A 120.6 . .
C5A C4A H4A 120.6 . .
N1A C5A C4A 122.7(9) . .
N1A C5A H5A 118.7 . .
C4A C5A H5A 118.7 . .
C10 N3 C6 118.0(3) . .
C10 N3 Cu1 122.2(3) . .
C6 N3 Cu1 119.8(2) . .
N5 N4 C8 107.9(8) . .
N4 N5 C11 114.0(8) . .
C13 N6 C14 118.1(9) . .
C13 N6 Cu2 120.1(7) . .
C14 N6 Cu2 121.6(7) . .
C15 C11 C12 120.3(9) . .
C15 C11 N5 115.6(9) . .
C12 C11 N5 124.0(11) . .
C11 C12 C13 115.6(8) . .
C11 C12 H12 122.2 . .
C13 C12 H12 122.2 . .
N6 C13 C12 125.0(9) . .
N6 C13 H13 117.5 . .
C12 C13 H13 117.5 . .
N6 C14 C15 121.4(9) . .
N6 C14 H14 119.3 . .
C15 C14 H14 119.3 . .
C11 C15 C14 119.4(8) . .
C11 C15 H15 120.3 . .
C14 C15 H15 120.3 . .
N5A N4A C8 101.9(8) . .
N4A N5A C11A 109.0(9) . .
C13A N6A C14A 118.7(9) . .
C13A N6A Cu2 124.6(7) . .
C14A N6A Cu2 116.7(7) . .
C12A C11A C15A 119.2(9) . .
C12A C11A N5A 116.7(9) . .
C15A C11A N5A 124.0(10) . .
C13A C12A C11A 117.9(9) . .
C13A C12A H12A 121.0 . .
C11A C12A H12A 121.0 . .
N6A C13A C12A 123.6(10) . .
N6A C13A H13A 118.2 . .
C12A C13A H13A 118.2 . .
N6A C14A C15A 122.4(10) . .
N6A C14A H14A 118.8 . .
C15A C14A H14A 118.8 . .
C14A C15A C11A 118.2(10) . .
C14A C15A H15A 120.9 . .
C11A C15A H15A 120.9 . .
C20 N7 C21 122.1(3) . .
C20 N7 C23 120.0(3) . .
C21 N7 C23 117.9(3) . .
C35 N8 C36 121.6(3) . .
C35 N8 C38 118.9(3) . .
C36 N8 C38 119.5(3) . .
N3 C6 C7 122.5(3) . .
N3 C6 H6 118.7 . .
C7 C6 H6 118.7 . .
C8 C7 C6 118.7(4) . .
C8 C7 H7 120.7 . .
C6 C7 H7 120.7 . .
C7 C8 C9 119.6(4) . .
C7 C8 N4A 139.9(6) . .
C9 C8 N4A 100.5(5) . .
C7 C8 N4 108.2(6) . .
C9 C8 N4 132.2(6) . .
N4A C8 N4 31.8(5) . .
C10 C9 C8 118.1(4) . .
C10 C9 H9 121.0 . .
C8 C9 H9 121.0 . .
N3 C10 C9 123.1(4) . .
N3 C10 H10 118.5 . .
C9 C10 H10 118.5 . .
O2 C16 O1 126.4(3) . .
O2 C16 C17 119.7(3) . .
O1 C16 C17 113.8(3) . .
C21 C17 C18 119.4(3) . .
C21 C17 C16 119.5(3) . .
C18 C17 C16 121.1(3) . .
C17 C18 C19 119.9(3) . .
C17 C18 H18 120.1 . .
C19 C18 H18 120.1 . .
C20 C19 C18 118.5(3) . .
C20 C19 C22 119.9(3) . .
C18 C19 C22 121.5(3) . .
N7 C20 C19 120.4(3) . .
N7 C20 H20 119.8 . .
C19 C20 H20 119.8 . .
N7 C21 C17 119.7(3) . .
N7 C21 H21 120.1 . .
C17 C21 H21 120.1 . .
O4 C22 O3 127.4(4) . .
O4 C22 C19 117.1(3) . .
O3 C22 C19 115.4(3) . .
N7 C23 C24 110.3(3) . .
N7 C23 H23A 109.6 . .
C24 C23 H23A 109.6 . .
N7 C23 H23B 109.6 . .
C24 C23 H23B 109.6 . .
H23A C23 H23B 108.1 . .
C25 C24 C29 119.9(3) . .
C25 C24 C23 120.4(3) . .
C29 C24 C23 119.7(3) . .
C24 C25 C26 120.0(4) . .
C24 C25 H25 120.0 . .
C26 C25 H25 120.0 . .
C25 C26 C27 120.1(4) . .
C25 C26 H26 120.0 . .
C27 C26 H26 120.0 . .
C28 C27 C26 119.9(3) . .
C28 C27 C30 121.7(4) . .
C26 C27 C30 118.3(4) . .
C29 C28 C27 119.6(4) . .
C29 C28 H28 120.2 . .
C27 C28 H28 120.2 . .
C28 C29 C24 120.5(4) . .
C28 C29 H29 119.7 . .
C24 C29 H29 119.7 . .
O6 C30 O5 123.0(4) . .
O6 C30 C27 123.3(4) . .
O5 C30 C27 113.7(4) . .
O8 C31 O7 127.6(4) . .
O8 C31 C32 119.3(3) . .
O7 C31 C32 113.0(3) . .
C33 C32 C36 119.6(3) . .
C33 C32 C31 119.6(3) . .
C36 C32 C31 120.8(3) . .
C32 C33 C34 119.9(3) . .
C32 C33 H33 120.0 . .
C34 C33 H33 120.0 . .
C35 C34 C33 119.1(3) . .
C35 C34 C37 120.9(4) . .
C33 C34 C37 120.0(4) . .
N8 C35 C34 120.3(3) . .
N8 C35 H35 119.8 . .
C34 C35 H35 119.8 . .
N8 C36 C32 119.4(3) . .
N8 C36 H36 120.3 . .
C32 C36 H36 120.3 . .
O9 C37 O10 125.9(4) . .
O9 C37 C34 118.7(4) . .
O10 C37 C34 115.3(3) . .
N8 C38 C39 110.1(3) . .
N8 C38 H38A 109.6 . .
C39 C38 H38A 109.6 . .
N8 C38 H38B 109.6 . .
C39 C38 H38B 109.6 . .
H38A C38 H38B 108.2 . .
C40 C39 C44 120.4(4) . .
C40 C39 C38 120.2(3) . .
C44 C39 C38 119.3(3) . .
C39 C40 C41 119.7(4) . .
C39 C40 H40 120.2 . .
C41 C40 H40 120.2 . .
C40 C41 C42 120.0(4) . .
C40 C41 H41 120.0 . .
C42 C41 H41 120.0 . .
C43 C42 C41 119.8(4) . .
C43 C42 C45 117.9(4) . .
C41 C42 C45 122.2(4) . .
C44 C43 C42 120.4(4) . .
C44 C43 H43 119.8 . .
C42 C43 H43 119.8 . .
C43 C44 C39 119.6(4) . .
C43 C44 H44 120.2 . .
C39 C44 H44 120.2 . .
O11 C45 O12 123.9(4) . .
O11 C45 C42 124.0(4) . .
O12 C45 C42 112.1(4) . .
C50 N9 C51 121.2(6) . .
C50 N9 C53 121.6(6) . .
C51 N9 C53 117.2(7) . .
O14 C46 O13 125.9(7) . .
O14 C46 C47 114.5(7) . .
O13 C46 C47 119.6(6) . .
C48 C47 C51 119.4(7) . .
C48 C47 C46 120.7(6) . .
C51 C47 C46 119.9(7) . .
C49 C48 C47 120.1(7) . .
C49 C48 H48 120.0 . .
C47 C48 H48 120.0 . .
C50 C49 C48 119.4(7) . .
C50 C49 C52 118.1(7) . .
C48 C49 C52 122.4(7) . .
N9 C50 C49 121.7(7) . .
N9 C50 H50 119.2 . .
C49 C50 H50 119.2 . .
N9 C51 C47 118.2(7) . .
N9 C51 H51 120.9 . .
C47 C51 H51 120.9 . .
O15 C52 O16 126.7(8) . .
O15 C52 C49 116.3(7) . .
O16 C52 C49 116.9(7) . .
N9 C53 C54 109.9(5) . .
N9 C53 H53A 109.7 . .
C54 C53 H53A 109.7 . .
N9 C53 H53B 109.7 . .
C54 C53 H53B 109.7 . .
H53A C53 H53B 108.2 . .
C55 C54 C59 120.0 . .
C55 C54 C53 121.4(4) . .
C59 C54 C53 118.4(5) . .
C56 C55 C54 120.0 . .
C56 C55 H55 120.0 . .
C54 C55 H55 120.0 . .
C55 C56 C57 120.0 . .
C55 C56 H56 120.0 . .
C57 C56 H56 120.0 . .
C58 C57 C56 120.0 . .
C58 C57 C60 120.5(5) . .
C56 C57 C60 119.5(5) . .
C57 C58 C59 120.0 . .
C57 C58 H58 120.0 . .
C59 C58 H58 120.0 . .
C58 C59 C54 120.0 . .
C58 C59 H59 120.0 . .
C54 C59 H59 120.0 . .
O18 C60 O17 126.5(8) . .
O18 C60 C57 116.7(8) . .
O17 C60 C57 116.8(8) . .

loop_
_geom_bond_atom_site_label_1
_geom_bond_atom_site_label_2
_geom_bond_distance
_geom_bond_site_symmetry_2
Cu1 N1 1.953(9) .
Cu1 O1 1.969(2) .
Cu1 O10 1.994(2) 1_554
Cu1 N3 2.000(3) .
Cu1 N1A 2.076(8) .
Cu1 O3 2.183(3) 2_727
Cu2 N6 1.949(10) 2_638
Cu2 N6 1.949(10) .
Cu2 O7 1.962(2) .
Cu2 O7 1.962(2) 2_638
Cu2 N6A 2.118(10) 2_638
Cu2 N6A 2.118(10) .
Cu2 O1W 2.329(7) .
Cu2 O1W 2.329(7) 2_638
O1 C16 1.266(4) .
O2 C16 1.236(4) .
O3 C22 1.261(5) .
O3 Cu1 2.183(3) 2_727
O4 C22 1.238(4) .
O5 C30 1.330(5) .
O6 C30 1.223(5) .
O7 C31 1.264(5) .
O8 C31 1.234(5) .
O9 C37 1.224(5) .
O10 C37 1.279(5) .
O10 Cu1 1.994(2) 1_556
O11 C45 1.206(5) .
O12 C45 1.347(6) .
N1 C1 1.338(14) .
N1 C5 1.340(13) .
N2 C3 1.444(10) .
C1 C2 1.412(14) .
C1 H1 0.9500 .
C2 C3 1.368(14) .
C2 H2 0.9500 .
C3 C4 1.389(13) .
C4 C5 1.418(11) .
C4 H4 0.9500 .
C5 H5 0.9500 .
N1A C5A 1.333(12) .
N1A C1A 1.343(12) .
N2A N2A 0.843(13) 2_726
N2A C3A 1.463(10) .
C1A C2A 1.385(12) .
C1A H1A 0.9500 .
C2A C3A 1.388(12) .
C2A H2A 0.9500 .
C3A C4A 1.354(13) .
C4A C5A 1.393(11) .
C4A H4A 0.9500 .
C5A H5A 0.9500 .
N3 C10 1.346(5) .
N3 C6 1.350(4) .
N4 N5 1.244(13) .
N4 C8 1.530(10) .
N5 C11 1.429(12) .
N6 C13 1.312(11) .
N6 C14 1.352(12) .
C11 C15 1.372(13) .
C11 C12 1.391(15) .
C12 C13 1.401(13) .
C12 H12 0.9500 .
C13 H13 0.9500 .
C14 C15 1.386(11) .
C14 H14 0.9500 .
C15 H15 0.9500 .
N4A N5A 1.259(13) .
N4A C8 1.407(9) .
N5A C11A 1.458(13) .
N6A C13A 1.311(13) .
N6A C14A 1.343(14) .
C11A C12A 1.385(13) .
C11A C15A 1.390(13) .
C12A C13A 1.385(13) .
C12A H12A 0.9500 .
C13A H13A 0.9500 .
C14A C15A 1.384(14) .
C14A H14A 0.9500 .
C15A H15A 0.9500 .
N7 C20 1.349(5) .
N7 C21 1.350(5) .
N7 C23 1.502(4) .
N8 C35 1.351(5) .
N8 C36 1.354(4) .
N8 C38 1.497(4) .
C6 C7 1.389(5) .
C6 H6 0.9500 .
C7 C8 1.374(6) .
C7 H7 0.9500 .
C8 C9 1.402(8) .
C9 C10 1.378(7) .
C9 H9 0.9500 .
C10 H10 0.9500 .
C16 C17 1.506(5) .
C17 C21 1.383(5) .
C17 C18 1.391(5) .
C18 C19 1.398(5) .
C18 H18 0.9500 .
C19 C20 1.384(5) .
C19 C22 1.509(5) .
C20 H20 0.9500 .
C21 H21 0.9500 .
C23 C24 1.520(5) .
C23 H23A 0.9900 .
C23 H23B 0.9900 .
C24 C25 1.378(5) .
C24 C29 1.399(6) .
C25 C26 1.395(5) .
C25 H25 0.9500 .
C26 C27 1.398(6) .
C26 H26 0.9500 .
C27 C28 1.389(6) .
C27 C30 1.488(5) .
C28 C29 1.388(6) .
C28 H28 0.9500 .
C29 H29 0.9500 .
C31 C32 1.522(5) .
C32 C33 1.381(6) .
C32 C36 1.383(5) .
C33 C34 1.386(6) .
C33 H33 0.9500 .
C34 C35 1.372(5) .
C34 C37 1.511(5) .
C35 H35 0.9500 .
C36 H36 0.9500 .
C38 C39 1.513(5) .
C38 H38A 0.9900 .
C38 H38B 0.9900 .
C39 C40 1.385(5) .
C39 C44 1.397(5) .
C40 C41 1.391(6) .
C40 H40 0.9500 .
C41 C42 1.395(6) .
C41 H41 0.9500 .
C42 C43 1.389(6) .
C42 C45 1.497(6) .
C43 C44 1.380(6) .
C43 H43 0.9500 .
C44 H44 0.9500 .
O13 C46 1.298(9) .
O14 C46 1.261(9) .
O15 C52 1.250(10) .
O16 C52 1.263(10) .
O17 C60 1.272(12) .
O18 C60 1.269(12) .
N9 C50 1.342(10) .
N9 C51 1.370(9) .
N9 C53 1.452(9) .
C46 C47 1.529(10) .
C47 C48 1.380(10) .
C47 C51 1.400(10) .
C48 C49 1.376(11) .
C48 H48 0.9500 .
C49 C50 1.346(12) .
C49 C52 1.541(11) .
C50 H50 0.9500 .
C51 H51 0.9500 .
C53 C54 1.564(9) .
C53 H53A 0.9900 .
C53 H53B 0.9900 .
C54 C55 1.3900 .
C54 C59 1.3900 .
C55 C56 1.3900 .
C55 H55 0.9500 .
C56 C57 1.3900 .
C56 H56 0.9500 .
C57 C58 1.3900 .
C57 C60 1.521(10) .
C58 C59 1.3900 .
C58 H58 0.9500 .
C59 H59 0.9500 .

loop_
_platon_squeeze_void_nr
_platon_squeeze_void_average_x
_platon_squeeze_void_average_y
_platon_squeeze_void_average_z
_platon_squeeze_void_volume
_platon_squeeze_void_count_electrons
_platon_squeeze_void_content
1 0.176 0.416 0.614 214 73 ' '
2 -0.177 0.584 0.386 213 72 ' '
3 0.372 0.692 0.080 64 31 ' '
4 0.628 0.308 0.921 63 31 ' '
